data_2311112
loop_
_publ_author_name
'Zhang, Xu'
'Yang, Le'
'Zhang, Jun-Na'
'He, Wei'

_publ_section_title
;
 (1R*,2S*)-2-Nitro-1-(4-nitro-phen-yl)propanol.
;
_journal_coeditor_code HG5165
_journal_issue 'Pt 3'
_journal_name_full 'Acta crystallographica. Section E, Structure reports online'
_journal_page_first o881
_journal_paper_doi 10.1107/S1600536812007775
_journal_volume 68
_journal_year 2012
_chemical_formula_iupac 'C9 H10 N2 O5'
_chemical_formula_moiety 'C9 H10 N2 O5'
_chemical_formula_sum 'C9 H10 N2 O5'
_chemical_formula_weight 226.19
_chemical_name_systematic
;
(1<i>R</i>*,2<i>S</i>*)-2-Nitro-1-(4-nitrophenyl)propanol
;
_space_group_IT_number 14
_space_group_name_Hall '-P 2ybc'
_space_group_name_H-M_alt 'P 1 21/c 1'
_symmetry_cell_setting monoclinic
_symmetry_space_group_name_Hall '-P 2ybc'
_symmetry_space_group_name_H-M 'P 1 21/c 1'
_atom_sites_solution_hydrogens geom
_atom_sites_solution_primary direct
_atom_sites_solution_secondary difmap
_audit_creation_method SHELXL97
_cell_angle_alpha 90.00
_cell_angle_beta 100.465(4)
_cell_angle_gamma 90.00
_cell_formula_units_Z 4
_cell_length_a 7.4013(15)
_cell_length_b 10.504(2)
_cell_length_c 13.681(3)
_cell_measurement_reflns_used 1711
_cell_measurement_temperature 296(2)
_cell_measurement_theta_max 24.31
_cell_measurement_theta_min 2.46
_cell_volume 1045.9(4)
_computing_cell_refinement 'SAINT (Bruker, 2007)'
_computing_data_collection 'APEX2 (Bruker, 2007)'
_computing_data_reduction 'SAINT (Bruker, 2007)'
_computing_molecular_graphics
;
SHELXTL (Sheldrick, 2008) and <i>OLEX2</i> (Dolomanov <i>et al.</i>,
2009)
;
_computing_publication_material
;
SHELXTL (Sheldrick, 2008) and <i>OLEX2</i> (Dolomanov <i>et al.</i>,
2009)
;
_computing_structure_refinement 'SHELXL97 (Sheldrick, 2008)'
_computing_structure_solution 'SHELXS97 (Sheldrick, 2008)'
_diffrn_ambient_temperature 296(2)
_diffrn_detector_area_resol_mean 8.333
_diffrn_measured_fraction_theta_full 0.999
_diffrn_measured_fraction_theta_max 0.999
_diffrn_measurement_device_type 'Bruker APEXII'
_diffrn_measurement_method '\f and \w'
_diffrn_radiation_monochromator graphite
_diffrn_radiation_source 'fine-focus sealed tube'
_diffrn_radiation_type MoK\a
_diffrn_radiation_wavelength 0.71073
_diffrn_reflns_av_R_equivalents 0.0172
_diffrn_reflns_av_sigmaI/netI 0.0196
_diffrn_reflns_limit_h_max 5
_diffrn_reflns_limit_h_min -8
_diffrn_reflns_limit_k_max 12
_diffrn_reflns_limit_k_min -12
_diffrn_reflns_limit_l_max 16
_diffrn_reflns_limit_l_min -14
_diffrn_reflns_number 5155
_diffrn_reflns_theta_full 25.10
_diffrn_reflns_theta_max 25.10
_diffrn_reflns_theta_min 2.46
_diffrn_standards_number 0
_exptl_absorpt_coefficient_mu 0.119
_exptl_absorpt_correction_T_max 0.9835
_exptl_absorpt_correction_T_min 0.9539
_exptl_absorpt_correction_type multi-scan
_exptl_absorpt_process_details '(SADABS; Sheldrick, 1996)'
_exptl_crystal_colour colourless
_exptl_crystal_density_diffrn 1.436
_exptl_crystal_density_method 'not measured'
_exptl_crystal_description prism
_exptl_crystal_F_000 472
_exptl_crystal_size_max 0.40
_exptl_crystal_size_mid 0.28
_exptl_crystal_size_min 0.14
_refine_diff_density_max 0.243
_refine_diff_density_min -0.158
_refine_ls_extinction_method none
_refine_ls_goodness_of_fit_ref 1.049
_refine_ls_hydrogen_treatment mixed
_refine_ls_matrix_type full
_refine_ls_number_parameters 150
_refine_ls_number_reflns 1868
_refine_ls_number_restraints 0
_refine_ls_restrained_S_all 1.049
_refine_ls_R_factor_all 0.0556
_refine_ls_R_factor_gt 0.0448
_refine_ls_shift/su_max 0.000
_refine_ls_shift/su_mean 0.000
_refine_ls_structure_factor_coef Fsqd
_refine_ls_weighting_details 'calc w = 1/[\s^2^(Fo^2^)+(0.0497P)^2^+0.3436P] where P=(Fo^2^+2Fc^2^)/3'
_refine_ls_weighting_scheme calc
_refine_ls_wR_factor_gt 0.1131
_refine_ls_wR_factor_ref 0.1188
_reflns_number_gt 1502
_reflns_number_total 1868
_reflns_threshold_expression I>2\s(I)
_cod_data_source_file hg5165sup1.cif
_cod_data_source_block I
_cod_original_cell_volume 1046.0(4)
_cod_original_sg_symbol_H-M 'P 21/c'
_cod_database_code 2311112

loop_
_symmetry_equiv_pos_as_xyz
'x, y, z'
'-x, y+1/2, -z+1/2'
'-x, -y, -z'
'x, -y-1/2, z-1/2'

loop_
_atom_site_type_symbol
_atom_site_label
_atom_site_fract_x
_atom_site_fract_y
_atom_site_fract_z
_atom_site_U_iso_or_equiv
_atom_site_adp_type
_atom_site_calc_flag
_atom_site_refinement_flags
_atom_site_occupancy
_atom_site_symmetry_multiplicity
N N1 0.1671(2) -0.04487(15) 0.18274(12) 0.0528(4) Uani d . 1 1
N N2 0.3598(3) 0.67086(16) 0.05631(16) 0.0611(5) Uani d . 1 1
O O1 0.2260(2) -0.09283(15) 0.26305(12) 0.0718(5) Uani d . 1 1
O O2 0.0497(3) -0.09303(15) 0.12111(11) 0.0800(6) Uani d . 1 1
O O3 0.0003(3) 0.17439(15) 0.21466(14) 0.0757(6) Uani d . 1 1
O O4 0.4510(3) 0.72894(16) 0.12539(14) 0.0886(6) Uani d . 1 1
O O5 0.3235(3) 0.71279(16) -0.02787(15) 0.0872(6) Uani d . 1 1
C C1 0.3609(4) 0.0580(2) 0.07942(18) 0.0722(7) Uani d . 1 1
H H1A 0.4478 -0.0088 0.1005 0.108 Uiso calc R 1 1
H H1B 0.4254 0.1345 0.0684 0.108 Uiso calc R 1 1
H H1C 0.2816 0.0334 0.0188 0.108 Uiso calc R 1 1
C C2 0.2477(3) 0.08152(17) 0.15862(16) 0.0522(5) Uani d . 1 1
H H2 0.3297 0.1121 0.2184 0.063 Uiso calc R 1 1
C C3 0.0905(3) 0.17561(18) 0.13254(15) 0.0512(5) Uani d . 1 1
H H3A 0.0060 0.1456 0.0734 0.061 Uiso calc R 1 1
C C4 0.1629(3) 0.30631(17) 0.11196(14) 0.0464(5) Uani d . 1 1
C C5 0.2240(3) 0.3894(2) 0.18973(15) 0.0551(5) Uani d . 1 1
H H5 0.2211 0.3644 0.2546 0.066 Uiso calc R 1 1
C C6 0.2890(3) 0.50863(19) 0.17205(15) 0.0555(5) Uani d . 1 1
H H6 0.3295 0.5643 0.2243 0.067 Uiso calc R 1 1
C C7 0.2926(3) 0.54335(17) 0.07561(15) 0.0489(5) Uani d . 1 1
C C8 0.2320(3) 0.46360(18) -0.00374(15) 0.0522(5) Uani d . 1 1
H H8 0.2347 0.4892 -0.0685 0.063 Uiso calc R 1 1
C C9 0.1676(3) 0.34498(18) 0.01569(15) 0.0520(5) Uani d . 1 1
H H9 0.1266 0.2898 -0.0368 0.062 Uiso calc R 1 1
H H3 -0.076(4) 0.230(3) 0.209(2) 0.103(11) Uiso d . 1 1

loop_
_atom_site_aniso_label
_atom_site_aniso_U_11
_atom_site_aniso_U_22
_atom_site_aniso_U_33
_atom_site_aniso_U_12
_atom_site_aniso_U_13
_atom_site_aniso_U_23
N1 0.0716(11) 0.0402(9) 0.0517(10) -0.0058(8) 0.0245(9) -0.0030(8)
N2 0.0612(11) 0.0396(10) 0.0843(14) -0.0007(8) 0.0185(10) 0.0046(10)
O1 0.0958(12) 0.0593(10) 0.0614(10) -0.0052(8) 0.0171(8) 0.0150(8)
O2 0.1145(14) 0.0619(10) 0.0603(10) -0.0379(10) 0.0069(9) -0.0026(8)
O3 0.0893(12) 0.0504(9) 0.1043(14) 0.0075(9) 0.0623(11) 0.0127(9)
O4 0.1091(14) 0.0488(10) 0.1031(14) -0.0220(9) 0.0061(11) -0.0073(9)
O5 0.1046(14) 0.0596(10) 0.0953(13) -0.0183(9) 0.0122(11) 0.0244(9)
C1 0.0846(16) 0.0519(13) 0.0924(17) 0.0049(11) 0.0487(14) 0.0075(12)
C2 0.0625(12) 0.0343(10) 0.0650(13) -0.0074(9) 0.0251(10) -0.0013(9)
C3 0.0542(11) 0.0440(11) 0.0587(12) -0.0049(9) 0.0191(9) 0.0039(9)
C4 0.0475(10) 0.0385(10) 0.0560(11) 0.0008(8) 0.0168(9) 0.0023(8)
C5 0.0657(13) 0.0511(12) 0.0531(12) -0.0037(10) 0.0233(10) 0.0009(9)
C6 0.0598(12) 0.0486(11) 0.0595(13) -0.0036(9) 0.0151(10) -0.0098(10)
C7 0.0461(10) 0.0336(10) 0.0695(13) 0.0013(8) 0.0176(9) 0.0020(9)
C8 0.0607(12) 0.0430(11) 0.0548(12) 0.0012(9) 0.0155(9) 0.0067(9)
C9 0.0614(12) 0.0405(11) 0.0548(12) -0.0028(9) 0.0126(9) -0.0021(9)

loop_
_atom_type_symbol
_atom_type_description
_atom_type_scat_dispersion_real
_atom_type_scat_dispersion_imag
_atom_type_scat_source
C C 0.0033 0.0016 'International Tables Vol C Tables 4.2.6.8 and 6.1.1.4'
H H 0.0000 0.0000 'International Tables Vol C Tables 4.2.6.8 and 6.1.1.4'
N N 0.0061 0.0033 'International Tables Vol C Tables 4.2.6.8 and 6.1.1.4'
O O 0.0106 0.0060 'International Tables Vol C Tables 4.2.6.8 and 6.1.1.4'

loop_
_geom_angle_atom_site_label_1
_geom_angle_atom_site_label_2
_geom_angle_atom_site_label_3
_geom_angle
O2 N1 O1 123.54(17)
O2 N1 C2 118.50(17)
O1 N1 C2 117.96(17)
O5 N2 O4 123.24(19)
O5 N2 C7 118.44(19)
O4 N2 C7 118.31(19)
C3 O3 H3 110(2)
C2 C1 H1A 109.5
C2 C1 H1B 109.5
H1A C1 H1B 109.5
C2 C1 H1C 109.5
H1A C1 H1C 109.5
H1B C1 H1C 109.5
C1 C2 N1 107.80(16)
C1 C2 C3 116.12(18)
N1 C2 C3 107.79(16)
C1 C2 H2 108.3
N1 C2 H2 108.3
C3 C2 H2 108.3
O3 C3 C4 113.00(16)
O3 C3 C2 105.12(16)
C4 C3 C2 110.52(16)
O3 C3 H3A 109.4
C4 C3 H3A 109.4
C2 C3 H3A 109.4
C9 C4 C5 118.93(17)
C9 C4 C3 120.81(17)
C5 C4 C3 120.26(18)
C6 C5 C4 120.86(19)
C6 C5 H5 119.6
C4 C5 H5 119.6
C7 C6 C5 118.55(19)
C7 C6 H6 120.7
C5 C6 H6 120.7
C6 C7 C8 122.29(18)
C6 C7 N2 118.74(18)
C8 C7 N2 118.96(18)
C9 C8 C7 118.15(19)
C9 C8 H8 120.9
C7 C8 H8 120.9
C8 C9 C4 121.22(19)
C8 C9 H9 119.4
C4 C9 H9 119.4

loop_
_geom_bond_atom_site_label_1
_geom_bond_atom_site_label_2
_geom_bond_distance
N1 O2 1.206(2)
N1 O1 1.215(2)
N1 C2 1.516(2)
N2 O5 1.217(2)
N2 O4 1.220(2)
N2 C7 1.469(2)
O3 C3 1.407(2)
O3 H3 0.80(3)
C1 C2 1.505(3)
C1 H1A 0.9600
C1 H1B 0.9600
C1 H1C 0.9600
C2 C3 1.519(3)
C2 H2 0.9800
C3 C4 1.519(3)
C3 H3A 0.9800
C4 C9 1.385(3)
C4 C5 1.387(3)
C5 C6 1.378(3)
C5 H5 0.9300
C6 C7 1.374(3)
C6 H6 0.9300
C7 C8 1.380(3)
C8 C9 1.377(3)
C8 H8 0.9300
C9 H9 0.9300

loop_
_geom_hbond_atom_site_label_D
_geom_hbond_atom_site_label_H
_geom_hbond_atom_site_label_A
_geom_hbond_site_symmetry_D
_geom_hbond_site_symmetry_H
_geom_hbond_site_symmetry_A
_geom_hbond_distance_DH
_geom_hbond_distance_HA
_geom_hbond_distance_DA
_geom_hbond_angle_DHA
_geom_hbond_publ_flag
O3 H3 O1 1_555 1_555 2_555 0.80(3) 2.24(3) 3.010(2) 162(3) y

loop_
_geom_torsion_atom_site_label_1
_geom_torsion_atom_site_label_2
_geom_torsion_atom_site_label_3
_geom_torsion_atom_site_label_4
_geom_torsion
O2 N1 C2 C1 -69.5(2)
O1 N1 C2 C1 109.8(2)
O2 N1 C2 C3 56.6(2)
O1 N1 C2 C3 -124.2(2)
C1 C2 C3 O3 176.23(17)
N1 C2 C3 O3 55.2(2)
C1 C2 C3 C4 -61.5(2)
N1 C2 C3 C4 177.48(16)
O3 C3 C4 C9 -146.5(2)
C2 C3 C4 C9 96.0(2)
O3 C3 C4 C5 32.9(3)
C2 C3 C4 C5 -84.6(2)
C9 C4 C5 C6 -0.1(3)
C3 C4 C5 C6 -179.58(18)
C4 C5 C6 C7 -0.2(3)
C5 C6 C7 C8 0.6(3)
C5 C6 C7 N2 179.34(18)
O5 N2 C7 C6 -162.9(2)
O4 N2 C7 C6 17.9(3)
O5 N2 C7 C8 15.9(3)
O4 N2 C7 C8 -163.3(2)
C6 C7 C8 C9 -0.6(3)
N2 C7 C8 C9 -179.31(17)
C7 C8 C9 C4 0.2(3)
C5 C4 C9 C8 0.2(3)
C3 C4 C9 C8 179.61(18)
